data_7238748
loop_
_publ_author_name
'Bo, Qi-Bing'
'Wang, Hong-Yan'
'Miao, Jin-Ling'
'Wang, Da-Qi'

_publ_section_title
;
 Fluorescent Zn-based hetero-MOFs design via single metal site
 substitution
;
_journal_issue 31
_journal_name_full 'RSC Advances'
_journal_page_first 11650
_journal_paper_doi 10.1039/c2ra21863a
_journal_volume 2
_journal_year 2012
_chemical_formula_sum 'C27 H26 Cd O16 Zn2'
_chemical_formula_weight 849.62
_space_group_IT_number 62
_space_group_name_Hall '-P 2ac 2n'
_space_group_name_H-M_alt 'P n m a'
_symmetry_cell_setting orthorhombic
_symmetry_space_group_name_H-M 'P n m a'
_atom_sites_solution_hydrogens geom
_atom_sites_solution_primary direct
_atom_sites_solution_secondary difmap
_audit_creation_method SHELXL-97
_cell_angle_alpha 90.00
_cell_angle_beta 90.00
_cell_angle_gamma 90.00
_cell_formula_units_Z 4
_cell_length_a 7.30775(10)
_cell_length_b 23.3444(3)
_cell_length_c 18.8151(3)
_cell_measurement_temperature 293(2)
_cell_volume 3209.76(8)
_computing_structure_refinement 'SHELXL-97 (Sheldrick, 1997)'
_computing_structure_solution 'SHELXS-97 (Sheldrick, 1990)'
_diffrn_ambient_temperature 293(2)
_diffrn_measured_fraction_theta_full 0.994
_diffrn_measured_fraction_theta_max 0.994
_diffrn_radiation_monochromator graphite
_diffrn_radiation_source 'fine-focus sealed tube'
_diffrn_radiation_type MoK\a
_diffrn_radiation_wavelength 0.71073
_diffrn_reflns_av_R_equivalents 0.0174
_diffrn_reflns_av_sigmaI/netI 0.0151
_diffrn_reflns_limit_h_max 8
_diffrn_reflns_limit_h_min -8
_diffrn_reflns_limit_k_max 27
_diffrn_reflns_limit_k_min -27
_diffrn_reflns_limit_l_max 22
_diffrn_reflns_limit_l_min -12
_diffrn_reflns_number 11167
_diffrn_reflns_theta_full 25.02
_diffrn_reflns_theta_max 25.02
_diffrn_reflns_theta_min 2.99
_exptl_absorpt_coefficient_mu 2.212
_exptl_absorpt_correction_T_max 0.7186
_exptl_absorpt_correction_T_min 0.6302
_exptl_absorpt_correction_type multi-scan
_exptl_crystal_density_diffrn 1.758
_exptl_crystal_density_method 'not measured'
_exptl_crystal_F_000 1696
_exptl_crystal_size_max 0.23
_exptl_crystal_size_mid 0.17
_exptl_crystal_size_min 0.16
_refine_diff_density_max 0.663
_refine_diff_density_min -0.538
_refine_diff_density_rms 0.076
_refine_ls_extinction_method none
_refine_ls_goodness_of_fit_ref 1.098
_refine_ls_hydrogen_treatment constr
_refine_ls_matrix_type full
_refine_ls_number_parameters 245
_refine_ls_number_reflns 2900
_refine_ls_number_restraints 0
_refine_ls_restrained_S_all 1.098
_refine_ls_R_factor_all 0.0311
_refine_ls_R_factor_gt 0.0270
_refine_ls_shift/su_max 0.001
_refine_ls_shift/su_mean 0.000
_refine_ls_structure_factor_coef Fsqd
_refine_ls_weighting_details 'calc w=1/[\s^2^(Fo^2^)+(0.0472P)^2^+2.9319P] where P=(Fo^2^+2Fc^2^)/3'
_refine_ls_weighting_scheme calc
_refine_ls_wR_factor_gt 0.0790
_refine_ls_wR_factor_ref 0.0802
_reflns_number_gt 2513
_reflns_number_total 2900
_reflns_threshold_expression >2sigma(I)
_cod_data_source_file c2ra21863a.txt
_cod_data_source_block ZnCd-mip
_cod_depositor_comments
;
The following automatic conversions were performed:

data item '_symmetry_cell_setting' value 'Orthorhombic' was changed
to 'orthorhombic' in accordance with the
/home/saulius/struct/COD-crude-data/automatic-downloads/DataCite-retrospective/RSC/depositions/lib/dictionaries/cif_core.dic
dictionary named 'cif_core.dic' version 2.4.2 last updated on
2011-04-26.

Automatic conversion script
Id: cif_fix_values 6909 2019-04-08 15:41:33Z antanas 
;
_cod_original_cell_volume 3209.75(7)
_cod_original_sg_symbol_H-M Pnma
_cod_database_code 7238748

loop_
_symmetry_equiv_pos_as_xyz
'x, y, z'
'-x+1/2, -y, z+1/2'
'x+1/2, -y+1/2, -z+1/2'
'-x, y+1/2, -z'
'-x, -y, -z'
'x-1/2, y, -z-1/2'
'-x-1/2, y-1/2, z-1/2'
'x, -y-1/2, z'

loop_
_atom_site_label
_atom_site_type_symbol
_atom_site_fract_x
_atom_site_fract_y
_atom_site_fract_z
_atom_site_U_iso_or_equiv
_atom_site_adp_type
_atom_site_occupancy
_atom_site_symmetry_multiplicity
_atom_site_calc_flag
_atom_site_refinement_flags
_atom_site_disorder_assembly
_atom_site_disorder_group
Cd1 Cd 0.5000 0.5000 0.5000 0.01999(12) Uani 1 2 d S . .
Zn1 Zn 0.15034(5) 0.413210(14) 0.451320(18) 0.02371(12) Uani 1 1 d . . .
O1 O 0.2729(4) 0.49695(9) 0.57893(12) 0.0327(5) Uani 1 1 d . . .
O2 O 0.0928(4) 0.42265(10) 0.55370(11) 0.0378(6) Uani 1 1 d . . .
O3 O 0.2734(3) 0.48437(9) 0.41287(11) 0.0264(5) Uani 1 1 d . . .
O4 O 0.2305(4) 0.42568(10) 0.32343(12) 0.0434(6) Uani 1 1 d . . .
O5 O 0.5598(3) 0.40294(9) 0.50400(11) 0.0314(5) Uani 1 1 d . . .
O6 O 0.3270(3) 0.35084(10) 0.46219(14) 0.0395(6) Uani 1 1 d . . .
O7 O -0.0852(4) 0.38551(13) 0.41236(16) 0.0606(8) Uani 1 1 d . . .
H7B H -0.0997 0.4209 0.4032 0.073 Uiso 1 1 d R . .
H7A H -0.1717 0.3754 0.4398 0.073 Uiso 1 1 d R . .
O1W O 0.993(3) 0.2500 0.3765(9) 0.163(8) Uani 0.50 2 d SP . .
H1W H 0.9481 0.2796 0.3963 0.195 Uiso 0.50 1 d PR . .
O2W O 0.594(3) 0.3609(7) 0.2998(9) 0.118(9) Uani 0.263(11) 1 d P A 1
H2WA H 0.4920 0.3768 0.3090 0.141 Uiso 0.263(11) 1 d PR A 1
H2WB H 0.6410 0.3776 0.2641 0.141 Uiso 0.263(11) 1 d PR A 1
O3W O 0.664(4) 0.2500 0.3060(16) 0.167(15) Uani 0.296(13) 2 d SP B 1
H3W H 0.5999 0.2797 0.2975 0.201 Uiso 0.296(13) 1 d PR B 1
O2W' O 0.816(4) 0.3456(9) 0.2804(12) 0.147(14) Uani 0.237(11) 1 d P A 2
H2WC H 0.7945 0.3720 0.2505 0.176 Uiso 0.237(11) 1 d PR A 2
H2WD H 0.8481 0.3609 0.3194 0.176 Uiso 0.237(11) 1 d PR A 2
O3W' O 0.319(5) 0.2500 0.324(2) 0.145(18) Uani 0.204(13) 2 d SP B 2
H3WA H 0.2729 0.2500 0.3654 0.174 Uiso 0.204(13) 2 d SPR B 2
H3WB H 0.3705 0.2816 0.3141 0.174 Uiso 0.102(6) 1 d PR B 2
C1 C 0.1796(4) 0.49131(12) 0.72228(16) 0.0218(6) Uani 1 1 d . . .
H1 H 0.2283 0.5257 0.7061 0.026 Uiso 1 1 calc R . .
C2 C 0.1268(4) 0.44966(13) 0.67412(15) 0.0228(6) Uani 1 1 d . . .
C3 C 0.0523(4) 0.39820(12) 0.69882(16) 0.0240(6) Uani 1 1 d . . .
H3 H 0.0113 0.3711 0.6663 0.029 Uiso 1 1 calc R . .
C4 C 0.1653(4) 0.45748(12) 0.59615(15) 0.0233(6) Uani 1 1 d . . .
C5 C 0.2798(4) 0.47315(13) 0.34510(15) 0.0245(6) Uani 1 1 d . . .
C6 C 0.3405(4) 0.51835(13) 0.29512(15) 0.0211(6) Uani 1 1 d . . .
C7 C 0.4057(4) 0.57128(12) 0.31874(16) 0.0240(6) Uani 1 1 d . . .
H7 H 0.4119 0.5786 0.3673 0.029 Uiso 1 1 calc R . .
C8 C 0.4614(4) 0.61308(13) 0.27100(16) 0.0242(6) Uani 1 1 d . . .
C9 C 0.5288(5) 0.67067(14) 0.29685(19) 0.0372(8) Uani 1 1 d . . .
H9C H 0.4261 0.6955 0.3049 0.056 Uiso 1 1 calc R . .
H9A H 0.6076 0.6873 0.2616 0.056 Uiso 1 1 calc R . .
H9B H 0.5953 0.6658 0.3404 0.056 Uiso 1 1 calc R . .
C10 C 0.4840(4) 0.35656(13) 0.48999(15) 0.0232(7) Uani 1 1 d . . .
C11 C 0.4965(6) 0.2500 0.4911(2) 0.0245(10) Uani 1 2 d S . .
H11 H 0.3827 0.2500 0.4690 0.029 Uiso 1 2 calc SR . .
C12 C 0.5807(4) 0.30151(12) 0.50745(15) 0.0225(6) Uani 1 1 d . . .
C13 C 0.7533(4) 0.30122(12) 0.53927(15) 0.0250(7) Uani 1 1 d . . .
H13 H 0.8100 0.3358 0.5502 0.030 Uiso 1 1 calc R . .
C14 C 0.8413(6) 0.2500 0.5548(2) 0.0262(9) Uani 1 2 d S . .
C15 C 1.0320(6) 0.2500 0.5870(3) 0.0400(12) Uani 1 2 d S . .
H15B H 1.1095 0.2753 0.5604 0.060 Uiso 0.50 1 calc PR . .
H15A H 1.0815 0.2119 0.5855 0.060 Uiso 0.50 1 calc PR . .
H15C H 1.0256 0.2627 0.6354 0.060 Uiso 0.50 1 calc PR . .

loop_
_atom_site_aniso_label
_atom_site_aniso_U_11
_atom_site_aniso_U_22
_atom_site_aniso_U_33
_atom_site_aniso_U_23
_atom_site_aniso_U_13
_atom_site_aniso_U_12
Cd1 0.02803(19) 0.01416(18) 0.01779(18) 0.00017(11) 0.00011(12) -0.00181(11)
Zn1 0.0293(2) 0.02080(19) 0.0210(2) 0.00247(14) -0.00189(15) -0.00059(15)
O1 0.0471(14) 0.0290(12) 0.0222(11) -0.0008(9) 0.0102(10) -0.0043(10)
O2 0.0513(15) 0.0426(14) 0.0194(11) -0.0026(10) -0.0023(11) -0.0138(12)
O3 0.0335(12) 0.0279(11) 0.0177(10) 0.0054(9) -0.0018(9) -0.0019(10)
O4 0.0723(18) 0.0295(13) 0.0285(13) 0.0021(10) 0.0006(13) -0.0190(12)
O5 0.0405(13) 0.0137(11) 0.0399(14) -0.0005(9) -0.0072(11) 0.0002(10)
O6 0.0373(13) 0.0216(11) 0.0596(16) 0.0014(11) -0.0147(12) 0.0047(10)
O7 0.0527(17) 0.0656(19) 0.0637(19) 0.0085(16) -0.0049(15) -0.0130(15)
O1W 0.26(2) 0.089(10) 0.144(14) 0.000 0.023(13) 0.000
O2W 0.16(2) 0.085(12) 0.109(14) 0.020(10) 0.004(13) 0.016(12)
O3W 0.22(4) 0.12(2) 0.17(3) 0.000 0.01(2) 0.000
O2W' 0.23(4) 0.079(13) 0.134(19) 0.030(12) -0.07(2) -0.005(16)
O3W' 0.17(4) 0.15(3) 0.12(3) 0.000 -0.01(3) 0.000
C1 0.0236(15) 0.0210(14) 0.0207(15) 0.0001(11) 0.0025(13) -0.0024(12)
C2 0.0235(15) 0.0271(15) 0.0178(14) 0.0002(12) 0.0023(12) 0.0025(12)
C3 0.0282(16) 0.0223(15) 0.0215(15) -0.0041(12) -0.0007(13) -0.0016(13)
C4 0.0298(16) 0.0234(15) 0.0167(14) -0.0012(12) 0.0003(13) 0.0032(13)
C5 0.0274(15) 0.0263(16) 0.0199(15) 0.0030(13) -0.0019(13) -0.0010(13)
C6 0.0239(15) 0.0223(14) 0.0173(14) 0.0022(11) -0.0016(12) 0.0001(12)
C7 0.0295(16) 0.0256(15) 0.0169(14) -0.0005(12) -0.0035(13) 0.0011(13)
C8 0.0275(15) 0.0199(14) 0.0253(16) -0.0002(12) 0.0009(13) -0.0004(13)
C9 0.051(2) 0.0254(16) 0.0351(19) -0.0060(15) -0.0012(16) -0.0088(15)
C10 0.0305(17) 0.0167(17) 0.0223(16) 0.0006(12) 0.0007(13) 0.0025(12)
C11 0.026(2) 0.019(2) 0.028(2) 0.000 -0.0035(18) 0.000
C12 0.0275(16) 0.0161(15) 0.0237(15) 0.0005(11) 0.0003(13) -0.0006(13)
C13 0.0312(17) 0.0180(15) 0.0259(16) -0.0019(12) -0.0030(13) -0.0038(13)
C14 0.025(2) 0.026(2) 0.028(2) 0.000 -0.0033(19) 0.000
C15 0.029(3) 0.036(3) 0.054(3) 0.000 -0.017(2) 0.000

loop_
_atom_type_symbol
_atom_type_description
_atom_type_scat_dispersion_real
_atom_type_scat_dispersion_imag
_atom_type_scat_source
C C 0.0033 0.0016 'International Tables Vol C Tables 4.2.6.8 and 6.1.1.4'
H H 0.0000 0.0000 'International Tables Vol C Tables 4.2.6.8 and 6.1.1.4'
O O 0.0106 0.0060 'International Tables Vol C Tables 4.2.6.8 and 6.1.1.4'
Cd Cd -0.8075 1.2024 'International Tables Vol C Tables 4.2.6.8 and 6.1.1.4'
Zn Zn 0.2839 1.4301 'International Tables Vol C Tables 4.2.6.8 and 6.1.1.4'

loop_
_geom_angle_atom_site_label_1
_geom_angle_atom_site_label_2
_geom_angle_atom_site_label_3
_geom_angle
_geom_angle_site_symmetry_1
_geom_angle_site_symmetry_3
O1 Cd1 O1 180.000(1) . 5_666
O1 Cd1 O5 84.96(8) . 5_666
O1 Cd1 O5 95.04(8) 5_666 5_666
O1 Cd1 O5 95.04(8) . .
O1 Cd1 O5 84.96(8) 5_666 .
O5 Cd1 O5 180.000(1) 5_666 .
O1 Cd1 O3 93.70(9) . 5_666
O1 Cd1 O3 86.30(9) 5_666 5_666
O5 Cd1 O3 90.21(8) 5_666 5_666
O5 Cd1 O3 89.79(8) . 5_666
O1 Cd1 O3 86.30(9) . .
O1 Cd1 O3 93.70(9) 5_666 .
O5 Cd1 O3 89.79(8) 5_666 .
O5 Cd1 O3 90.21(8) . .
O3 Cd1 O3 180.000(1) 5_666 .
O6 Zn1 O7 111.68(12) . .
O6 Zn1 O2 96.95(11) . .
O7 Zn1 O2 102.21(12) . .
O6 Zn1 O3 110.79(10) . .
O7 Zn1 O3 121.50(11) . .
O2 Zn1 O3 110.50(9) . .
C4 O1 Cd1 131.51(19) . .
C4 O2 Zn1 126.8(2) . .
C5 O3 Zn1 101.58(18) . .
C5 O3 Cd1 133.4(2) . .
Zn1 O3 Cd1 100.99(8) . .
C10 O5 Cd1 139.7(2) . .
C10 O6 Zn1 124.2(2) . .
C2 C1 C6 120.0(3) . 2_565
C1 C2 C3 119.6(3) . .
C1 C2 C4 120.1(3) . .
C3 C2 C4 120.1(3) . .
C8 C3 C2 121.1(3) 2_565 .
O1 C4 O2 125.1(3) . .
O1 C4 C2 117.3(3) . .
O2 C4 C2 117.5(3) . .
O4 C5 O3 119.6(3) . .
O4 C5 C6 121.1(3) . .
O3 C5 C6 119.3(3) . .
C1 C6 C7 119.4(3) 2_564 .
C1 C6 C5 118.5(3) 2_564 .
C7 C6 C5 122.0(3) . .
C8 C7 C6 121.1(3) . .
C3 C8 C7 118.6(3) 2_564 .
C3 C8 C9 120.5(3) 2_564 .
C7 C8 C9 120.8(3) . .
O5 C10 O6 125.6(3) . .
O5 C10 C12 119.2(3) . .
O6 C10 C12 115.2(3) . .
C12 C11 C12 120.4(4) . 8_565
C11 C12 C13 119.5(3) . .
C11 C12 C10 119.0(3) . .
C13 C12 C10 121.5(3) . .
C14 C13 C12 120.9(3) . .
C13 C14 C13 118.8(4) 8_565 .
C13 C14 C15 120.58(19) 8_565 .
C13 C14 C15 120.58(19) . .

loop_
_geom_bond_atom_site_label_1
_geom_bond_atom_site_label_2
_geom_bond_distance
_geom_bond_site_symmetry_2
Cd1 O1 2.228(2) .
Cd1 O1 2.228(2) 5_666
Cd1 O5 2.309(2) 5_666
Cd1 O5 2.309(2) .
Cd1 O3 2.358(2) 5_666
Cd1 O3 2.358(2) .
Zn1 O6 1.957(2) .
Zn1 O7 1.980(3) .
Zn1 O2 1.984(2) .
Zn1 O3 2.023(2) .
O1 C4 1.254(4) .
O2 C4 1.257(4) .
O3 C5 1.303(3) .
O4 C5 1.234(4) .
O5 C10 1.245(4) .
O6 C10 1.267(4) .
C1 C2 1.384(4) .
C1 C6 1.397(4) 2_565
C2 C3 1.398(4) .
C2 C4 1.505(4) .
C3 C8 1.387(4) 2_565
C5 C6 1.481(4) .
C6 C1 1.397(4) 2_564
C6 C7 1.397(4) .
C7 C8 1.387(4) .
C8 C3 1.387(4) 2_564
C8 C9 1.512(4) .
C10 C12 1.503(4) .
C11 C12 1.385(4) .
C11 C12 1.385(4) 8_565
C12 C13 1.396(4) .
C13 C14 1.389(4) .
C14 C13 1.389(4) 8_565
C14 C15 1.519(6) .
